data_2009090
loop_
_publ_author_name
'Borbulevych, Oleg Ya.'
'Shishkin, Oleg V.'
'Budarina, Zoya N.'
'Antipin, Michail Yu.'
'Olekhnovich, Lev P.'

_publ_section_title 2,3-Dihydro-3-methyl-2',4',6'-trinitrospiro[1,3-thiazolotropylium-2,1'-cyclohexadienide]
_journal_issue 11
_journal_name_full 'Acta Crystallographica Section C'
_journal_page_first 1915
_journal_page_last 1918
_journal_paper_doi 10.1107/S0108270199009646
_journal_volume 55
_journal_year 1999
_chemical_formula_sum 'C14 H10 N4 O6 S'
_chemical_formula_weight 362.32
_chemical_name_systematic
;
spiro-1',1'-(2-methylamino-tio-troponyl)-2',4',6'-trinitrocyclohexadiene.
;
_space_group_IT_number 2
_symmetry_cell_setting triclinic
_symmetry_space_group_name_Hall '-P 1'
_symmetry_space_group_name_H-M 'P -1'
_audit_creation_method SHELXL
_cell_angle_alpha 72.88(4)
_cell_angle_beta 82.74(4)
_cell_angle_gamma 83.40(4)
_cell_formula_units_Z 2
_cell_length_a 7.250(3)
_cell_length_b 9.938(5)
_cell_length_c 11.169(6)
_cell_measurement_reflns_used 24
_cell_measurement_temperature 293(2)
_cell_measurement_theta_max 11
_cell_measurement_theta_min 10
_cell_volume 760.3(7)
_computing_cell_refinement P3
_computing_data_collection 'P3 (Siemens, 1989)'
_computing_data_reduction 'XDISK (Siemens, 1991)'
_computing_molecular_graphics SHELXTL-Plus
_computing_publication_material SHELXTL-Plus
_computing_structure_refinement SHELXTL-Plus
_computing_structure_solution 'SHELXTL-Plus (Sheldrick, 1994)'
_diffrn_ambient_temperature 293(2)
_diffrn_measurement_device 'Siemens P3'
_diffrn_measurement_method \q/2\q
_diffrn_radiation_monochromator graphite
_diffrn_radiation_source 'fine-focus sealed tube'
_diffrn_radiation_type MoK\a
_diffrn_radiation_wavelength 0.71073
_diffrn_reflns_av_R_equivalents 0.072
_diffrn_reflns_av_sigmaI/netI 0.0982
_diffrn_reflns_limit_h_max 9
_diffrn_reflns_limit_h_min -4
_diffrn_reflns_limit_k_max 12
_diffrn_reflns_limit_k_min -12
_diffrn_reflns_limit_l_max 14
_diffrn_reflns_limit_l_min -14
_diffrn_reflns_number 3586
_diffrn_reflns_theta_max 27.06
_diffrn_reflns_theta_min 1.92
_diffrn_standards_decay_% 5
_diffrn_standards_interval_count 98
_diffrn_standards_number 2
_exptl_absorpt_coefficient_mu 0.256
_exptl_absorpt_correction_type none
_exptl_crystal_colour black
_exptl_crystal_density_diffrn 1.583
_exptl_crystal_density_method 'not measured'
_exptl_crystal_description 'square prism'
_exptl_crystal_F_000 372
_exptl_crystal_size_max 0.40
_exptl_crystal_size_mid 0.20
_exptl_crystal_size_min 0.20
_refine_diff_density_max 0.64
_refine_diff_density_min -0.34
_refine_ls_extinction_method none
_refine_ls_goodness_of_fit_all 0.930
_refine_ls_goodness_of_fit_ref 1.158
_refine_ls_hydrogen_treatment constr
_refine_ls_matrix_type full
_refine_ls_number_parameters 227
_refine_ls_number_reflns 3256
_refine_ls_number_restraints 0
_refine_ls_restrained_S_all 1.079
_refine_ls_restrained_S_obs 1.158
_refine_ls_R_factor_all 0.1571
_refine_ls_R_factor_gt 0.0721
_refine_ls_shift/esd_mean 0.000
_refine_ls_shift/su_max <0.001
_refine_ls_structure_factor_coef Fsqd
_refine_ls_weighting_details 'w = 1/[\s^2^(Fo^2^)+(0.1143P)^2^] where P = (Fo^2^+2Fc^2^)/3'
_refine_ls_weighting_scheme calc
_refine_ls_wR_factor_all 0.2095
_refine_ls_wR_factor_ref 0.1626
_reflns_number_gt 1743
_reflns_number_total 3314
_reflns_observed_criterion I>2\s(I)
_cod_data_source_file bm1341.cif
_cod_data_source_block rostns
_cod_depositor_comments
;
The following automatic conversions were performed:
'_symmetry_cell_setting' value 'Triclinic' changed to 'triclinic'
according to '/home/saulius/struct/CIF-dictionaries/cif_core.dic'
dictionary named 'cif_core.dic' version 2.4.1 from 2010-06-29.

Automatic conversion script
Id: cif_fix_enum 1527 2010-12-29 10:47:43Z saulius 

The following automatic conversions were performed:

'_symmetry_cell_setting' value 'Triclinic' changed to 'triclinic'
according to /home/saulius/struct/CIF-dictionaries/cif_core.dic
dictionary named 'cif_core.dic' version 2.4.1 from 2010-06-29.

Automatic conversion script
Id: cif_fix_values 1715 2011-07-08 13:25:40Z adriana 

The following automatic conversions were performed:

'_refine_ls_weighting_scheme' value 'calc w =
1/[\s^2^(Fo^2^)+(0.1143P)^2^] where P = (Fo^2^+2Fc^2^)/3' was changed
to 'calc'. New tag '_refine_ls_weighting_details' was created. The
value of the new tag was set to 'w = 1/[\s^2^(Fo^2^)+(0.1143P)^2^]
where P = (Fo^2^+2Fc^2^)/3'.

Automatic conversion script
Id: cif_fix_values 3143 2015-03-26 13:38:13Z robertas 
;
_cod_original_cell_volume 760.3(6)
_cod_original_formula_sum 'C14 H10 N4 O6 S1'
_cod_database_code 2009090

loop_
_symmetry_equiv_pos_as_xyz
'x, y, z'
'-x, -y, -z'

loop_
_atom_site_aniso_label
_atom_site_aniso_U_11
_atom_site_aniso_U_22
_atom_site_aniso_U_33
_atom_site_aniso_U_12
_atom_site_aniso_U_13
_atom_site_aniso_U_23
S1 .0663(6) .0464(5) .0615(6) -.0111(4) -.0056(4) -.0206(4)
N1 .050(2) .047(2) .053(2) -.0045(13) -.0099(14) -.0151(14)
N2 .077(3) .072(2) .068(2) -.011(2) .010(2) -.039(2)
N3 .044(2) .053(2) .064(2) -.0041(14) -.0139(14) -.013(2)
N4 .051(2) .050(2) .047(2) -.0031(13) -.0087(13) -.0193(14)
O1 .054(2) .067(2) .068(2) .0092(12) -.0069(12) -.0281(14)
O2 .061(2) .073(2) .069(2) -.0070(13) -.0228(14) -.0213(15)
O3 .123(3) .108(3) .064(2) .010(2) -.012(2) -.048(2)
O4 .075(2) .139(3) .101(2) -.011(2) .018(2) -.079(2)
O5 .049(2) .072(2) .097(2) .0109(14) -.0212(15) -.018(2)
O6 .061(2) .076(2) .063(2) -.0079(13) -.0204(13) -.0211(15)
C1 .043(2) .047(2) .048(2) -.0038(14) -.0071(15) -.020(2)
C2 .044(2) .041(2) .047(2) -.0034(14) -.0083(15) -.012(2)
C3 .058(2) .051(2) .047(2) -.008(2) -.008(2) -.018(2)
C4 .062(2) .054(2) .048(2) -.009(2) .000(2) -.022(2)
C5 .044(2) .046(2) .067(2) -.0040(15) .001(2) -.020(2)
C6 .040(2) .046(2) .054(2) -.0068(14) -.003(2) -.014(2)
C7 .036(2) .053(2) .058(2) -.0003(14) -.0151(15) -.020(2)
C8 .046(2) .051(2) .075(3) .001(2) -.021(2) -.027(2)
C9 .053(2) .066(3) .077(3) .011(2) -.021(2) -.045(2)
C10 .057(2) .084(3) .058(2) .019(2) -.015(2) -.039(2)
C11 .059(2) .068(3) .056(2) .000(2) -.005(2) -.019(2)
C12 .058(2) .049(2) .056(2) -.004(2) -.008(2) -.015(2)
C13 .037(2) .051(2) .047(2) .0032(14) -.0102(14) -.022(2)
C14 .053(2) .062(2) .052(2) -.009(2) -.007(2) -.014(2)

loop_
_atom_site_label
_atom_site_fract_x
_atom_site_fract_y
_atom_site_fract_z
_atom_site_U_iso_or_equiv
_atom_site_thermal_displace_type
_atom_site_calc_flag
_atom_site_refinement_flags
_atom_site_occupancy
_atom_site_disorder_group
_atom_site_type_symbol
S1 .42027(14) .45579(9) .22530(9) .0565(3) Uani d . 1 . S
N1 .0915(4) .3385(3) .1106(3) .0492(7) Uani d . 1 . N
N2 .6083(6) .1628(4) -.1338(3) .0690(9) Uani d . 1 . N
N3 .7102(4) .1658(3) .2834(3) .0534(7) Uani d . 1 . N
N4 .3022(4) .2030(3) .3336(3) .0481(7) Uani d . 1 . N
O1 .0295(3) .3793(3) .2018(2) .0619(7) Uani d . 1 . O
O2 -.0033(4) .3411(3) .0261(3) .0661(7) Uani d . 1 . O
O3 .5071(5) .1889(4) -.2184(3) .0944(11) Uani d . 1 . O
O4 .7723(5) .1118(4) -.1436(3) .0975(11) Uani d . 1 . O
O5 .8608(4) .0975(3) .2682(3) .0739(8) Uani d . 1 . O
O6 .6629(4) .2035(3) .3790(3) .0649(7) Uani d . 1 . O
C1 .3984(4) .2743(3) .2092(3) .0442(8) Uani d . 1 . C
C2 .2852(4) .2833(3) .1025(3) .0440(8) Uani d . 1 . C
C3 .3521(5) .2481(4) -.0037(3) .0507(8) Uani d . 1 . C
H3 .2755(5) .2615(4) -.0676(3) .061 Uiso calc R 1 . H
C4 .5371(5) .1914(4) -.0175(3) .0531(9) Uani d . 1 . C
C5 .6501(5) .1660(4) .0787(3) .0520(9) Uani d . 1 . C
H5 .7710(5) .1249(4) .0699(3) .062 Uiso calc R 1 . H
C6 .5860(4) .2005(3) .1855(3) .0467(8) Uani d . 1 . C
C7 .3154(4) .4153(4) .3770(3) .0478(8) Uani d . 1 . C
C8 .2920(5) .5148(4) .4436(4) .0543(9) Uani d . 1 . C
H8 .3355(5) .6019(4) .3993(4) .065 Uiso calc R 1 . H
C9 .2145(5) .5055(4) .5653(4) .0600(10) Uani d . 1 . C
H9 .2105(5) .5876(4) .5898(4) .072 Uiso calc R 1 . H
C10 .1444(6) .3945(5) .6526(4) .0636(11) Uani d . 1 . C
H10 .1030(6) .4079(5) .7309(4) .076 Uiso calc R 1 . H
C11 .1260(5) .2603(4) .6400(4) .0613(10) Uani d . 1 . C
H11 .0710(5) .1975(4) .7111(4) .074 Uiso calc R 1 . H
C12 .1758(5) .2080(4) .5406(3) .0539(9) Uani d . 1 . C
H12 .1485(5) .1152(4) .5537(3) .065 Uiso calc R 1 . H
C13 .2618(4) .2717(4) .4212(3) .0435(8) Uani d . 1 . C
C14 .2728(5) .0591(4) .3555(3) .0561(9) Uani d . 1 . C
H14C .339(3) .0026(5) .4250(15) .084 Uiso calc R 1 . H
H14B .318(3) .0301(8) .2816(9) .084 Uiso calc R 1 . H
H14A .1418(6) .0469(6) .375(2) .084 Uiso calc R 1 . H

loop_
_atom_type_symbol
_atom_type_description
_atom_type_scat_dispersion_real
_atom_type_scat_dispersion_imag
_atom_type_scat_source
C C 0.0033 0.0016 'International Tables Vol C Tables 4.2.6.8 and 6.1.1.4'
H H 0.0000 0.0000 'International Tables Vol C Tables 4.2.6.8 and 6.1.1.4'
N N 0.0061 0.0033 'International Tables Vol C Tables 4.2.6.8 and 6.1.1.4'
O O 0.0106 0.0060 'International Tables Vol C Tables 4.2.6.8 and 6.1.1.4'
S S 0.1246 0.1234 'International Tables Vol C Tables 4.2.6.8 and 6.1.1.4'

loop_
_geom_angle_atom_site_label_1
_geom_angle_atom_site_label_2
_geom_angle_atom_site_label_3
_geom_angle
_geom_angle_publ_flag
C7 S1 C1 93.3(2) yes
O1 N1 O2 123.0(3) no
O1 N1 C2 118.4(3) no
O2 N1 C2 118.6(3) no
O3 N2 O4 122.9(3) no
O3 N2 C4 119.3(4) no
O4 N2 C4 117.8(4) no
O6 N3 O5 122.3(3) no
O6 N3 C6 119.3(3) no
O5 N3 C6 118.4(3) no
C13 N4 C14 123.4(3) no
C13 N4 C1 119.8(3) yes
C14 N4 C1 116.6(3) no
N4 C1 C6 111.9(3) no
N4 C1 C2 112.0(3) no
C6 C1 C2 108.3(3) yes
N4 C1 S1 102.0(2) yes
C6 C1 S1 111.5(2) no
C2 C1 S1 111.0(2) no
C3 C2 N1 116.7(3) no
C3 C2 C1 124.9(3) yes
N1 C2 C1 118.4(3) no
C2 C3 C4 120.1(3) yes
C5 C4 C3 120.5(3) yes
C5 C4 N2 120.4(3) no
C3 C4 N2 119.0(3) no
C6 C5 C4 120.3(3) yes
C5 C6 N3 116.9(3) no
C5 C6 C1 125.4(3) yes
N3 C6 C1 117.7(3) no
C8 C7 C13 127.1(3) no
C8 C7 S1 120.5(3) no
C13 C7 S1 112.4(2) yes
C9 C8 C7 130.5(4) no
C10 C9 C8 128.9(3) no
C9 C10 C11 127.7(4) no
C12 C11 C10 130.2(4) no
C11 C12 C13 130.0(4) no
N4 C13 C12 121.9(3) no
N4 C13 C7 112.4(3) yes
C12 C13 C7 125.6(3) no

loop_
_geom_bond_atom_site_label_1
_geom_bond_atom_site_label_2
_geom_bond_site_symmetry_1
_geom_bond_site_symmetry_2
_geom_bond_distance
_geom_bond_publ_flag
S1 C7 . . 1.718(4) yes
S1 C1 . . 1.890(3) yes
N1 O1 . . 1.220(4) yes
N1 O2 . . 1.229(3) yes
N1 C2 . . 1.450(4) yes
N2 O3 . . 1.218(5) yes
N2 O4 . . 1.243(4) yes
N2 C4 . . 1.432(5) yes
N3 O6 . . 1.230(4) yes
N3 O5 . . 1.238(4) yes
N3 C6 . . 1.442(4) yes
N4 C13 . . 1.336(4) yes
N4 C14 . . 1.414(5) no
N4 C1 . . 1.485(4) yes
C1 C6 . . 1.500(5) yes
C1 C2 . . 1.507(4) yes
C2 C3 . . 1.351(5) yes
C3 C4 . . 1.401(5) yes
C4 C5 . . 1.380(5) yes
C5 C6 . . 1.349(5) yes
C7 C8 . . 1.386(5) yes
C7 C13 . . 1.448(5) yes
C8 C9 . . 1.384(5) no
C9 C10 . . 1.341(6) no
C10 C11 . . 1.405(6) no
C11 C12 . . 1.352(5) no
C12 C13 . . 1.397(5) no

loop_
_geom_torsion_atom_site_label_1
_geom_torsion_atom_site_label_2
_geom_torsion_atom_site_label_3
_geom_torsion_atom_site_label_4
_geom_torsion
_geom_torsion_publ_flag
C13 N4 C1 C6 117.4(3) no
C14 N4 C1 C6 -57.3(4) no
C13 N4 C1 C2 -120.8(3) no
C14 N4 C1 C2 64.5(4) no
C13 N4 C1 S1 -2.0(3) no
C14 N4 C1 S1 -176.7(2) no
C7 S1 C1 N4 0.9(2) no
C7 S1 C1 C6 -118.7(2) no
C7 S1 C1 C2 120.5(2) no
O1 N1 C2 C3 -175.6(3) no
O2 N1 C2 C3 4.9(4) no
O1 N1 C2 C1 2.1(4) no
O2 N1 C2 C1 -177.3(3) no
N4 C1 C2 C3 -132.2(3) no
C6 C1 C2 C3 -8.3(4) yes
S1 C1 C2 C3 114.5(3) no
N4 C1 C2 N1 50.2(4) no
C6 C1 C2 N1 174.2(3) no
S1 C1 C2 N1 -63.1(3) no
N1 C2 C3 C4 -178.8(3) no
C1 C2 C3 C4 3.6(5) yes
C2 C3 C4 C5 2.5(5) yes
C2 C3 C4 N2 -176.3(3) no
O3 N2 C4 C5 -178.4(4) no
O4 N2 C4 C5 1.6(5) no
O3 N2 C4 C3 0.4(5) no
O4 N2 C4 C3 -179.6(3) no
C3 C4 C5 C6 -2.6(5) yes
N2 C4 C5 C6 176.2(3) no
C4 C5 C6 N3 177.8(3) no
C4 C5 C6 C1 -3.5(5) yes
O6 N3 C6 C5 175.2(3) no
O5 N3 C6 C5 -5.4(5) no
O6 N3 C6 C1 -3.6(4) no
O5 N3 C6 C1 175.8(3) no
N4 C1 C6 C5 132.2(3) no
C2 C1 C6 C5 8.3(5) yes
S1 C1 C6 C5 -114.2(3) no
N4 C1 C6 N3 -49.1(4) no
C2 C1 C6 N3 -173.0(3) no
S1 C1 C6 N3 64.5(3) no
C1 S1 C7 C8 179.4(3) no
C1 S1 C7 C13 0.1(2) no
C13 C7 C8 C9 0.0(6) no
S1 C7 C8 C9 -179.3(3) no
C7 C8 C9 C10 1.7(7) no
C8 C9 C10 C11 -2.7(7) no
C9 C10 C11 C12 1.5(7) no
C10 C11 C12 C13 0.6(7) no
C14 N4 C13 C12 -4.0(5) no
C1 N4 C13 C12 -178.3(3) no
C14 N4 C13 C7 176.5(3) no
C1 N4 C13 C7 2.2(4) no
C11 C12 C13 N4 179.6(4) no
C11 C12 C13 C7 -1.0(6) no
C8 C7 C13 N4 179.5(3) no
S1 C7 C13 N4 -1.2(4) no
C8 C7 C13 C12 0.0(5) no
S1 C7 C13 C12 179.3(3) no

loop_
_cod_related_entry_id
_cod_related_entry_database
_cod_related_entry_code
1 ChemSpider 2975759
